data_7114402
loop_
_publ_author_name
'Muthusamy, Sengodagounder'
'Gunanathan, Chidambaram'
'Babu, Srinivasarao Arulananda'
'Suresh, Eringathodi'
'Dastidar, Parthasarathi'

_publ_section_title
;
 First example of regiospecific intermolecular C--H insertion reactions of
 cyclic rhodium carbenoids: novel synthesis of
 3-indol-3&#x2032;-yloxindoles
;
_journal_issue 8
_journal_name_full 'Chemical Communications'
_journal_page_first 824
_journal_paper_doi 10.1039/b200412g
_journal_year 2002
_chemical_formula_sum 'C16 H12 N2 O'
_chemical_formula_weight 248.28
_chemical_melting_point 450.0(10)
_chemical_name_common Biindole
_chemical_name_systematic 1,3-Dihydro-1'H-[3,3']biindolyl-2-one
_space_group_IT_number 14
_symmetry_cell_setting monoclinic
_symmetry_space_group_name_Hall '-P 2yn'
_symmetry_space_group_name_H-M 'P 1 21/n 1'
_atom_sites_solution_hydrogens geom
_atom_sites_solution_primary direct
_atom_sites_solution_secondary difmap
_audit_creation_method SHELXL-97
_cell_angle_alpha 90.00
_cell_angle_beta 95.85(2)
_cell_angle_gamma 90.00
_cell_formula_units_Z 4
_cell_length_a 11.137(4)
_cell_length_b 4.6810(10)
_cell_length_c 23.871(6)
_cell_measurement_reflns_used 3
_cell_measurement_temperature 293(2)
_cell_measurement_theta_max 12
_cell_measurement_theta_min 8
_cell_volume 1238.0(6)
_computing_cell_refinement CAD4-PC
_computing_data_collection CAD4-PC
_computing_data_reduction NRCVAX
_computing_molecular_graphics 'ORTEP, PLATON'
_computing_structure_refinement 'SHELXL-97 (Sheldrick, 1997)'
_computing_structure_solution 'SHELXS-97 (Sheldrick, 1990)'
_diffrn_ambient_temperature 293(2)
_diffrn_measured_fraction_theta_full 0.878
_diffrn_measured_fraction_theta_max 0.878
_diffrn_measurement_device_type 'Enraf-Nonius CAD-4 diffractometer'
_diffrn_measurement_method 'omega-two theta'
_diffrn_radiation_monochromator graphite
_diffrn_radiation_source 'fine-focus sealed tube'
_diffrn_radiation_type 'Mo K\a'
_diffrn_radiation_wavelength 0.7107
_diffrn_reflns_av_R_equivalents 0.0000
_diffrn_reflns_av_sigmaI/netI 0.0414
_diffrn_reflns_limit_h_max 13
_diffrn_reflns_limit_h_min -13
_diffrn_reflns_limit_k_max 5
_diffrn_reflns_limit_k_min 0
_diffrn_reflns_limit_l_max 28
_diffrn_reflns_limit_l_min 0
_diffrn_reflns_number 2178
_diffrn_reflns_theta_full 24.91
_diffrn_reflns_theta_max 24.91
_diffrn_reflns_theta_min 2.10
_diffrn_standards_decay_% nil
_diffrn_standards_interval_time 1hr
_diffrn_standards_number 3
_exptl_absorpt_coefficient_mu 0.085
_exptl_crystal_colour 'pale yellow'
_exptl_crystal_density_diffrn 1.332
_exptl_crystal_density_method 'not measured'
_exptl_crystal_description Plates
_exptl_crystal_F_000 520
_exptl_crystal_size_max 0.18
_exptl_crystal_size_mid 0.12
_exptl_crystal_size_min 0.10
_refine_diff_density_max 0.196
_refine_diff_density_min -0.230
_refine_diff_density_rms 0.054
_refine_ls_extinction_method none
_refine_ls_goodness_of_fit_ref 1.003
_refine_ls_hydrogen_treatment mixed
_refine_ls_matrix_type full
_refine_ls_number_parameters 220
_refine_ls_number_reflns 2178
_refine_ls_number_restraints 0
_refine_ls_restrained_S_all 1.003
_refine_ls_R_factor_all 0.0766
_refine_ls_R_factor_gt 0.0465
_refine_ls_shift/su_max 0.000
_refine_ls_shift/su_mean 0.000
_refine_ls_structure_factor_coef Fsqd
_refine_ls_weighting_details 'w=1/[\s^2^(Fo^2^)+(0.0967P)^2^+0.0000P] where P=(Fo^2^+2Fc^2^)/3'
_refine_ls_weighting_scheme calc
_refine_ls_wR_factor_gt 0.1315
_refine_ls_wR_factor_ref 0.1451
_reflns_number_gt 1507
_reflns_number_total 2178
_reflns_threshold_expression >2sigma(I)
_cod_data_source_file b200412g.txt
_cod_data_source_block general
_cod_depositor_comments
;
The following automatic conversions were performed:

'_chemical_melting_point' value '449-451' was changed to '450.0(10)'
- the average value was taken and precision was
estimated.

'_symmetry_cell_setting' value 'Monoclinic' changed to
'monoclinic' according to
/usr/data/users/saulius/automatic-downloads/retrospective/RSC/lib/dictionaries/cif_core.dic
dictionary named 'cif_core.dic' version 2.4.2 from 2011-04-26.

Automatic conversion script
Id: cif_fix_values 2281 2013-09-26 08:29:07Z andrius 

The following automatic conversions were performed:

'_refine_ls_weighting_scheme' value 'calc
w=1/[\s^2^(Fo^2^)+(0.0967P)^2^+0.0000P] where P=(Fo^2^+2Fc^2^)/3' was
changed to 'calc'. New tag '_refine_ls_weighting_details' was
created. The value of the new tag was set to
'w=1/[\s^2^(Fo^2^)+(0.0967P)^2^+0.0000P] where P=(Fo^2^+2Fc^2^)/3'.

Automatic conversion script
Id: cif_fix_values 3143 2015-03-26 13:38:13Z robertas 
;
_cod_original_sg_symbol_H-M P21/n
_cod_database_code 7114402

loop_
_symmetry_equiv_pos_as_xyz
'x, y, z'
'-x+1/2, y+1/2, -z+1/2'
'-x, -y, -z'
'x-1/2, -y-1/2, z-1/2'

loop_
_atom_site_label
_atom_site_type_symbol
_atom_site_fract_x
_atom_site_fract_y
_atom_site_fract_z
_atom_site_U_iso_or_equiv
_atom_site_adp_type
_atom_site_occupancy
_atom_site_calc_flag
O1 O 0.89260(14) 0.5853(4) 0.23844(6) 0.0555(5) Uani 1 d
N1 N 0.77447(16) 0.2603(4) 0.18618(7) 0.0436(5) Uani 1 d
C2' C 1.1042(2) 0.1066(5) 0.20295(9) 0.0417(5) Uani 1 d
C7 C 0.6925(2) -0.0704(5) 0.10897(10) 0.0505(6) Uani 1 d
C4 C 0.8912(2) 0.1139(5) 0.05484(9) 0.0437(6) Uani 1 d
C3' C 1.07244(18) 0.3120(4) 0.16412(8) 0.0336(5) Uani 1 d
C7A C 0.77382(18) 0.1236(4) 0.13345(8) 0.0372(5) Uani 1 d
C2 C 0.86998(18) 0.4361(5) 0.19627(8) 0.0394(5) Uani 1 d
C3 C 0.94650(17) 0.4180(5) 0.14652(8) 0.0352(5) Uani 1 d
C5 C 0.8088(2) -0.0831(6) 0.02907(10) 0.0529(6) Uani 1 d
C3A C 0.87307(18) 0.2179(5) 0.10729(8) 0.0352(5) Uani 1 d
C6 C 0.7113(2) -0.1718(6) 0.05600(11) 0.0559(7) Uani 1 d
N1' N 1.22669(17) 0.0569(4) 0.20538(8) 0.0457(5) Uani 1 d
C3A' C 1.17996(18) 0.3898(4) 0.13900(8) 0.0342(5) Uani 1 d
C7A' C 1.27473(19) 0.2245(5) 0.16613(8) 0.0385(5) Uani 1 d
C6' C 1.4144(2) 0.4305(7) 0.11011(12) 0.0616(8) Uani 1 d
C7' C 1.3927(2) 0.2447(6) 0.15229(11) 0.0515(6) Uani 1 d
C4' C 1.2055(2) 0.5818(5) 0.09709(9) 0.0420(6) Uani 1 d
C5' C 1.3222(2) 0.5979(6) 0.08260(11) 0.0554(7) Uani 1 d
H7' H 1.452(2) 0.112(5) 0.1745(10) 0.058(7) Uiso 1 d
H5' H 1.343(2) 0.728(6) 0.0517(11) 0.072(8) Uiso 1 d
H2' H 1.0533(19) -0.001(5) 0.2280(9) 0.045(6) Uiso 1 d
H5 H 0.824(2) -0.148(5) -0.0069(11) 0.071(8) Uiso 1 d
H1N H 0.714(2) 0.221(5) 0.2133(10) 0.059(7) Uiso 1 d
H4 H 0.963(2) 0.187(5) 0.0357(9) 0.053(7) Uiso 1 d
H7 H 0.624(2) -0.137(5) 0.1269(10) 0.061(7) Uiso 1 d
H3 H 0.9462(19) 0.613(5) 0.1296(8) 0.039(6) Uiso 1 d
H4' H 1.142(2) 0.700(5) 0.0782(9) 0.046(6) Uiso 1 d
H6' H 1.498(3) 0.457(6) 0.0953(11) 0.074(8) Uiso 1 d
H6 H 0.653(2) -0.312(6) 0.0366(11) 0.070(8) Uiso 1 d
H2N H 1.270(3) -0.090(6) 0.2237(12) 0.086(10) Uiso 1 d

loop_
_atom_site_aniso_label
_atom_site_aniso_U_11
_atom_site_aniso_U_22
_atom_site_aniso_U_33
_atom_site_aniso_U_23
_atom_site_aniso_U_13
_atom_site_aniso_U_12
O1 0.0485(9) 0.0717(12) 0.0485(9) -0.0215(9) 0.0156(7) -0.0048(9)
N1 0.0385(10) 0.0516(12) 0.0434(10) -0.0028(9) 0.0177(8) -0.0058(9)
C2' 0.0469(13) 0.0402(12) 0.0387(11) 0.0002(10) 0.0081(9) -0.0006(11)
C7 0.0397(13) 0.0507(15) 0.0620(15) -0.0039(12) 0.0089(11) -0.0097(12)
C4 0.0440(12) 0.0520(14) 0.0361(11) -0.0020(10) 0.0091(9) 0.0034(11)
C3' 0.0358(11) 0.0330(11) 0.0325(10) -0.0052(9) 0.0067(8) -0.0026(9)
C7A 0.0353(11) 0.0384(12) 0.0389(11) 0.0001(9) 0.0080(8) 0.0016(9)
C2 0.0353(11) 0.0452(13) 0.0392(11) -0.0017(10) 0.0104(8) 0.0027(10)
C3 0.0338(10) 0.0359(12) 0.0373(11) -0.0001(10) 0.0107(8) 0.0012(9)
C5 0.0569(15) 0.0603(16) 0.0409(13) -0.0112(12) 0.0020(11) -0.0009(13)
C3A 0.0338(10) 0.0359(11) 0.0363(10) 0.0042(9) 0.0054(8) 0.0015(9)
C6 0.0487(14) 0.0570(16) 0.0603(15) -0.0107(13) -0.0018(11) -0.0079(13)
N1' 0.0496(11) 0.0421(11) 0.0441(10) 0.0026(9) -0.0018(8) 0.0091(10)
C3A' 0.0347(10) 0.0359(11) 0.0322(10) -0.0080(9) 0.0041(8) -0.0004(9)
C7A' 0.0397(11) 0.0388(12) 0.0366(11) -0.0089(10) 0.0021(9) 0.0014(10)
C6' 0.0353(13) 0.0773(19) 0.0743(17) -0.0201(16) 0.0155(12) -0.0135(14)
C7' 0.0364(12) 0.0579(16) 0.0590(14) -0.0129(14) -0.0009(10) 0.0036(12)
C4' 0.0435(12) 0.0435(13) 0.0398(11) 0.0006(10) 0.0083(9) -0.0059(11)
C5' 0.0533(15) 0.0612(16) 0.0549(14) -0.0036(13) 0.0218(12) -0.0151(13)

loop_
_atom_type_symbol
_atom_type_description
_atom_type_scat_dispersion_real
_atom_type_scat_dispersion_imag
_atom_type_scat_source
C C 0.0033 0.0016 'International Tables Vol C Tables 4.2.6.8 and 6.1.1.4'
N N 0.0061 0.0033 'International Tables Vol C Tables 4.2.6.8 and 6.1.1.4'
O O 0.0106 0.0060 'International Tables Vol C Tables 4.2.6.8 and 6.1.1.4'
H H 0.0000 0.0000 'International Tables Vol C Tables 4.2.6.8 and 6.1.1.4'

loop_
_geom_angle_atom_site_label_1
_geom_angle_atom_site_label_2
_geom_angle_atom_site_label_3
_geom_angle
C2 N1 C7A 111.63(17)
C3' C2' N1' 109.6(2)
C7A C7 C6 117.5(2)
C3A C4 C5 118.9(2)
C2' C3' C3A' 107.09(19)
C2' C3' C3 126.46(19)
C3A' C3' C3 126.21(18)
C7 C7A C3A 122.5(2)
C7 C7A N1 128.60(19)
C3A C7A N1 108.87(18)
O1 C2 N1 125.82(19)
O1 C2 C3 125.58(19)
N1 C2 C3 108.59(18)
C3A C3 C3' 113.57(17)
C3A C3 C2 101.93(17)
C3' C3 C2 112.18(17)
C6 C5 C4 120.4(2)
C4 C3A C7A 119.4(2)
C4 C3A C3 131.68(19)
C7A C3A C3 108.86(17)
C5 C6 C7 121.3(2)
C7A' N1' C2' 109.12(19)
C4' C3A' C7A' 118.99(19)
C4' C3A' C3' 134.45(19)
C7A' C3A' C3' 106.56(18)
N1' C7A' C7' 130.2(2)
N1' C7A' C3A' 107.54(19)
C7' C7A' C3A' 122.3(2)
C7' C6' C5' 121.6(2)
C6' C7' C7A' 117.3(2)
C5' C4' C3A' 118.7(2)
C4' C5' C6' 121.1(2)

loop_
_geom_bond_atom_site_label_1
_geom_bond_atom_site_label_2
_geom_bond_distance
O1 C2 1.230(2)
N1 C2 1.347(3)
N1 C7A 1.411(3)
C2' C3' 1.357(3)
C2' N1' 1.379(3)
C7 C7A 1.370(3)
C7 C6 1.386(4)
C4 C3A 1.377(3)
C4 C5 1.398(3)
C3' C3A' 1.440(3)
C3' C3 1.507(3)
C7A C3A 1.395(3)
C2 C3 1.533(3)
C3 C3A 1.505(3)
C5 C6 1.381(4)
N1' C7A' 1.372(3)
C3A' C4' 1.395(3)
C3A' C7A' 1.412(3)
C7A' C7' 1.390(3)
C6' C7' 1.371(4)
C6' C5' 1.401(4)
C4' C5' 1.381(3)
